data_4121861
loop_
_publ_author_name
'Brackemeyer, Dirk'
'Herv\'e, Alexandre'
'Schulte To Brinke, Christian'
'Jahnke, Mareike C.'
'Hahn, F. Ekkehardt'

_publ_section_title
;
 A Versatile Methodology for the Regioselective C(8)-Metalation of Purine
 Bases.
;
_journal_issue 22
_journal_name_full 'Journal of the American Chemical Society'
_journal_page_first 7841
_journal_paper_doi 10.1021/ja5030904
_journal_volume 136
_journal_year 2014
_chemical_formula_sum 'C44 H41 B Cl F4 N4 O2.5 P2 Pt'
_chemical_formula_weight 1045.10
_chemical_name_systematic
; 
 ? 
;
_space_group_IT_number 14
_symmetry_cell_setting monoclinic
_symmetry_space_group_name_Hall '-P 2ybc'
_symmetry_space_group_name_H-M 'P 1 21/c 1'
_atom_sites_solution_hydrogens geom
_atom_sites_solution_primary direct
_atom_sites_solution_secondary difmap
_audit_creation_method SHELXL-97
_cell_angle_alpha 90.00
_cell_angle_beta 93.1880(10)
_cell_angle_gamma 90.00
_cell_formula_units_Z 4
_cell_length_a 14.2612(6)
_cell_length_b 10.4367(5)
_cell_length_c 28.5791(13)
_cell_measurement_temperature 153(2)
_cell_volume 4247.1(3)
_computing_structure_refinement 'SHELXL-97 (Sheldrick, 1997)'
_computing_structure_solution 'SHELXS-97 (Sheldrick, 1990)'
_diffrn_ambient_temperature 153(2)
_diffrn_measured_fraction_theta_full 0.992
_diffrn_measured_fraction_theta_max 0.992
_diffrn_radiation_monochromator graphite
_diffrn_radiation_source 'fine-focus sealed tube'
_diffrn_radiation_type MoK\a
_diffrn_radiation_wavelength 0.71073
_diffrn_reflns_av_R_equivalents 0.0406
_diffrn_reflns_av_sigmaI/netI 0.0437
_diffrn_reflns_limit_h_max 20
_diffrn_reflns_limit_h_min -19
_diffrn_reflns_limit_k_max 14
_diffrn_reflns_limit_k_min -14
_diffrn_reflns_limit_l_max 40
_diffrn_reflns_limit_l_min -39
_diffrn_reflns_number 43837
_diffrn_reflns_theta_full 30.50
_diffrn_reflns_theta_max 30.50
_diffrn_reflns_theta_min 1.43
_exptl_absorpt_coefficient_mu 3.504
_exptl_absorpt_correction_T_max 0.8726
_exptl_absorpt_correction_T_min 0.7433
_exptl_crystal_density_diffrn 1.634
_exptl_crystal_density_method 'not measured'
_exptl_crystal_F_000 2076
_exptl_crystal_size_max 0.09
_exptl_crystal_size_mid 0.04
_exptl_crystal_size_min 0.04
_refine_diff_density_max 1.274
_refine_diff_density_min -1.093
_refine_diff_density_rms 0.111
_refine_ls_extinction_method none
_refine_ls_goodness_of_fit_ref 1.031
_refine_ls_hydrogen_treatment mixed
_refine_ls_matrix_type full
_refine_ls_number_parameters 563
_refine_ls_number_reflns 12833
_refine_ls_number_restraints 0
_refine_ls_restrained_S_all 1.031
_refine_ls_R_factor_all 0.0434
_refine_ls_R_factor_gt 0.0298
_refine_ls_shift/su_max 0.002
_refine_ls_shift/su_mean 0.000
_refine_ls_structure_factor_coef Fsqd
_refine_ls_weighting_details 'calc w=1/[\s^2^(Fo^2^)+(0.0322P)^2^+0.0000P] where P=(Fo^2^+2Fc^2^)/3'
_refine_ls_weighting_scheme calc
_refine_ls_wR_factor_gt 0.0646
_refine_ls_wR_factor_ref 0.0689
_reflns_number_gt 10380
_reflns_number_total 12833
_reflns_threshold_expression >2sigma(I)
_cod_data_source_file ja5030904_si_002.cif
_cod_data_source_block '[3]BF4'
_cod_depositor_comments
;
The following automatic conversions were performed:

'_symmetry_cell_setting' value 'Monoclinic' changed to 'monoclinic'
according to
/usr/data/users/saulius/crontab/automatic-downloads/rss-feeds/ACS/lib/dictionaries/cif_core.dic
dictionary named 'cif_core.dic' version 2.4.2 from 2011-04-26.

Automatic conversion script
Id: cif_fix_values 2281 2013-09-26 08:29:07Z andrius 

 Adding full bibliography for 4121860--4121863.cif.
;
_cod_original_sg_symbol_H-M 'P 21/c'
_cod_original_formula_sum 'C44 H41 B Cl F4 N4 O2.50 P2 Pt'
_cod_database_code 4121861

loop_
_symmetry_equiv_pos_as_xyz
'x, y, z'
'-x, y+1/2, -z+1/2'
'-x, -y, -z'
'x, -y-1/2, z-1/2'

loop_
_atom_site_label
_atom_site_type_symbol
_atom_site_fract_x
_atom_site_fract_y
_atom_site_fract_z
_atom_site_U_iso_or_equiv
_atom_site_adp_type
_atom_site_occupancy
_atom_site_symmetry_multiplicity
_atom_site_calc_flag
_atom_site_refinement_flags
Pt1 Pt 0.151695(7) 0.371274(9) 0.410348(3) 0.01699(3) Uani 1 1 d .
Cl1 Cl 0.08050(5) 0.32989(7) 0.48096(2) 0.02858(15) Uani 1 1 d .
P1 P 0.02276(5) 0.28322(6) 0.36871(2) 0.01908(13) Uani 1 1 d .
P2 P 0.28658(5) 0.43836(6) 0.45281(2) 0.01792(13) Uani 1 1 d .
O1 O 0.40358(18) 0.3011(3) 0.18517(8) 0.0497(7) Uani 1 1 d .
O2 O 0.25123(18) 0.6602(2) 0.23393(8) 0.0446(6) Uani 1 1 d .
N1 N 0.33138(18) 0.4812(3) 0.21104(8) 0.0328(6) Uani 1 1 d .
N3 N 0.34769(18) 0.2955(2) 0.25803(8) 0.0291(5) Uani 1 1 d .
N7 N 0.20781(15) 0.5029(2) 0.32185(7) 0.0190(4) Uani 1 1 d .
N9 N 0.26578(16) 0.3116(2) 0.33039(7) 0.0208(5) Uani 1 1 d .
H9 H 0.2800 0.2359 0.3423 0.025 Uiso 1 1 calc R
C2 C 0.3636(2) 0.3555(3) 0.21597(11) 0.0336(7) Uani 1 1 d .
C4 C 0.2946(2) 0.3568(3) 0.28881(9) 0.0222(5) Uani 1 1 d .
C5 C 0.25983(19) 0.4770(3) 0.28278(9) 0.0211(5) Uani 1 1 d .
C6 C 0.2777(2) 0.5508(3) 0.24237(10) 0.0287(6) Uani 1 1 d .
C8 C 0.21129(18) 0.4018(2) 0.35093(9) 0.0179(5) Uani 1 1 d .
C10 C 0.3559(3) 0.5459(4) 0.16718(12) 0.0507(10) Uani 1 1 d .
H10A H 0.4234 0.5370 0.1633 0.076 Uiso 1 1 calc R
H10B H 0.3397 0.6369 0.1688 0.076 Uiso 1 1 calc R
H10C H 0.3209 0.5064 0.1405 0.076 Uiso 1 1 calc R
C11 C 0.3855(3) 0.1668(3) 0.26753(13) 0.0462(9) Uani 1 1 d .
H11A H 0.4036 0.1588 0.3010 0.069 Uiso 1 1 calc R
H11B H 0.4407 0.1530 0.2492 0.069 Uiso 1 1 calc R
H11C H 0.3375 0.1027 0.2588 0.069 Uiso 1 1 calc R
C12 C 0.1578(2) 0.6227(3) 0.32988(11) 0.0318(7) Uani 1 1 d .
H12A H 0.1256 0.6166 0.3592 0.048 Uiso 1 1 calc R
H12B H 0.1115 0.6380 0.3038 0.048 Uiso 1 1 calc R
H12C H 0.2027 0.6938 0.3320 0.048 Uiso 1 1 calc R
C13 C 0.04397(19) 0.2554(3) 0.30716(10) 0.0235(6) Uani 1 1 d .
C14 C 0.0881(2) 0.1423(3) 0.29397(11) 0.0328(7) Uani 1 1 d .
H14 H 0.0993 0.0755 0.3161 0.039 Uiso 1 1 calc R
C15 C 0.1154(3) 0.1280(3) 0.24849(13) 0.0434(9) Uani 1 1 d .
H15 H 0.1460 0.0515 0.2398 0.052 Uiso 1 1 calc R
C16 C 0.0988(2) 0.2231(4) 0.21567(12) 0.0429(9) Uani 1 1 d .
H16 H 0.1172 0.2115 0.1845 0.051 Uiso 1 1 calc R
C17 C 0.0552(3) 0.3361(4) 0.22822(11) 0.0397(8) Uani 1 1 d .
H17 H 0.0435 0.4021 0.2057 0.048 Uiso 1 1 calc R
C18 C 0.0289(2) 0.3518(3) 0.27388(10) 0.0284(6) Uani 1 1 d .
H18 H 0.0001 0.4296 0.2826 0.034 Uiso 1 1 calc R
C19 C -0.08223(19) 0.3813(2) 0.36841(9) 0.0198(5) Uani 1 1 d .
C20 C -0.1567(2) 0.3590(3) 0.33564(10) 0.0245(6) Uani 1 1 d .
H20 H -0.1523 0.2928 0.3131 0.029 Uiso 1 1 calc R
C21 C -0.2374(2) 0.4340(3) 0.33607(10) 0.0294(6) Uani 1 1 d .
H21 H -0.2883 0.4181 0.3140 0.035 Uiso 1 1 calc R
C22 C -0.2439(2) 0.5317(3) 0.36864(11) 0.0299(6) Uani 1 1 d .
H22 H -0.2986 0.5837 0.3684 0.036 Uiso 1 1 calc R
C23 C -0.1704(2) 0.5533(3) 0.40157(10) 0.0261(6) Uani 1 1 d .
H23 H -0.1755 0.6190 0.4243 0.031 Uiso 1 1 calc R
C24 C -0.0894(2) 0.4793(3) 0.40140(9) 0.0232(6) Uani 1 1 d .
H24 H -0.0389 0.4953 0.4237 0.028 Uiso 1 1 calc R
C25 C -0.0049(2) 0.1239(3) 0.39016(10) 0.0261(6) Uani 1 1 d .
C26 C -0.0919(2) 0.0678(3) 0.38197(11) 0.0337(7) Uani 1 1 d .
H26 H -0.1412 0.1146 0.3661 0.040 Uiso 1 1 calc R
C27 C -0.1079(3) -0.0565(3) 0.39678(13) 0.0443(9) Uani 1 1 d .
H27 H -0.1686 -0.0935 0.3922 0.053 Uiso 1 1 calc R
C28 C -0.0350(3) -0.1268(3) 0.41830(14) 0.0553(11) Uani 1 1 d .
H28 H -0.0459 -0.2120 0.4283 0.066 Uiso 1 1 calc R
C29 C 0.0527(3) -0.0735(4) 0.42518(16) 0.0666(14) Uani 1 1 d .
H29 H 0.1030 -0.1226 0.4390 0.080 Uiso 1 1 calc R
C30 C 0.0676(3) 0.0528(3) 0.41180(13) 0.0484(10) Uani 1 1 d .
H30 H 0.1277 0.0907 0.4175 0.058 Uiso 1 1 calc R
C31 C 0.38167(18) 0.4692(2) 0.41450(9) 0.0199(5) Uani 1 1 d .
C32 C 0.4463(2) 0.3755(3) 0.40426(11) 0.0278(6) Uani 1 1 d .
H32 H 0.4483 0.2975 0.4215 0.033 Uiso 1 1 calc R
C33 C 0.5083(2) 0.3946(3) 0.36893(12) 0.0358(7) Uani 1 1 d .
H33 H 0.5528 0.3303 0.3623 0.043 Uiso 1 1 calc R
C34 C 0.5048(2) 0.5075(3) 0.34362(11) 0.0322(7) Uani 1 1 d .
H34 H 0.5455 0.5195 0.3188 0.039 Uiso 1 1 calc R
C35 C 0.4422(2) 0.6032(3) 0.35420(11) 0.0297(7) Uani 1 1 d .
H35 H 0.4411 0.6814 0.3372 0.036 Uiso 1 1 calc R
C36 C 0.3813(2) 0.5848(3) 0.38966(10) 0.0237(6) Uani 1 1 d .
H36 H 0.3390 0.6510 0.3972 0.028 Uiso 1 1 calc R
C37 C 0.27695(19) 0.5838(2) 0.48688(9) 0.0193(5) Uani 1 1 d .
C38 C 0.1886(2) 0.6325(2) 0.49623(10) 0.0248(6) Uani 1 1 d .
H38 H 0.1332 0.5901 0.4845 0.030 Uiso 1 1 calc R
C39 C 0.1824(2) 0.7438(3) 0.52282(10) 0.0291(6) Uani 1 1 d .
H39 H 0.1226 0.7772 0.5294 0.035 Uiso 1 1 calc R
C40 C 0.2630(2) 0.8058(3) 0.53964(10) 0.0298(6) Uani 1 1 d .
H40 H 0.2583 0.8816 0.5578 0.036 Uiso 1 1 calc R
C41 C 0.3504(2) 0.7582(3) 0.53017(11) 0.0320(7) Uani 1 1 d .
H41 H 0.4056 0.8012 0.5419 0.038 Uiso 1 1 calc R
C42 C 0.3579(2) 0.6477(2) 0.50366(10) 0.0252(6) Uani 1 1 d .
H42 H 0.4180 0.6156 0.4970 0.030 Uiso 1 1 calc R
C43 C 0.33072(19) 0.3113(2) 0.49150(9) 0.0208(5) Uani 1 1 d .
C44 C 0.3265(2) 0.1862(3) 0.47356(10) 0.0276(6) Uani 1 1 d .
H44 H 0.2954 0.1701 0.4439 0.033 Uiso 1 1 calc R
C45 C 0.3676(2) 0.0861(3) 0.49908(11) 0.0343(7) Uani 1 1 d .
H45 H 0.3662 0.0018 0.4865 0.041 Uiso 1 1 calc R
C46 C 0.4107(2) 0.1088(3) 0.54303(12) 0.0360(8) Uani 1 1 d .
H46 H 0.4394 0.0403 0.5604 0.043 Uiso 1 1 calc R
C47 C 0.4118(2) 0.2308(3) 0.56148(11) 0.0321(7) Uani 1 1 d .
H47 H 0.4393 0.2454 0.5921 0.038 Uiso 1 1 calc R
C48 C 0.3729(2) 0.3331(3) 0.53563(10) 0.0253(6) Uani 1 1 d .
H48 H 0.3753 0.4173 0.5482 0.030 Uiso 1 1 calc R
B1 B 0.6685(4) 0.4601(4) 0.13378(18) 0.0583(14) Uani 1 1 d .
F1 F 0.72006(18) 0.57093(19) 0.13539(8) 0.0598(6) Uani 1 1 d .
F2 F 0.6633(7) 0.3939(4) 0.17110(17) 0.090(3) Uani 0.628(12) 1 d P
F2A F 0.7382(10) 0.4132(9) 0.1776(3) 0.082(4) Uani 0.372(12) 1 d P
F3 F 0.6906(2) 0.3890(2) 0.09558(10) 0.0830(10) Uani 1 1 d .
F4 F 0.5762(3) 0.5232(7) 0.12273(19) 0.072(2) Uani 0.628(12) 1 d P
F4A F 0.5913(6) 0.4400(10) 0.1497(4) 0.080(4) Uani 0.372(12) 1 d P
O11 O 0.5894(5) 0.3379(7) 0.2495(2) 0.079(2) Uani 0.50 1 d P

loop_
_atom_site_aniso_label
_atom_site_aniso_U_11
_atom_site_aniso_U_22
_atom_site_aniso_U_33
_atom_site_aniso_U_23
_atom_site_aniso_U_13
_atom_site_aniso_U_12
Pt1 0.01747(5) 0.01756(5) 0.01612(5) 0.00038(4) 0.00250(3) -0.00107(4)
Cl1 0.0270(4) 0.0397(4) 0.0194(3) 0.0023(3) 0.0054(3) -0.0099(3)
P1 0.0197(3) 0.0190(3) 0.0186(3) -0.0011(2) 0.0018(3) -0.0025(3)
P2 0.0184(3) 0.0172(3) 0.0182(3) -0.0003(2) 0.0017(3) -0.0006(2)
O1 0.0509(17) 0.0692(18) 0.0310(13) -0.0023(12) 0.0206(12) 0.0096(14)
O2 0.0487(16) 0.0457(14) 0.0404(14) 0.0209(11) 0.0102(12) 0.0122(11)
N1 0.0279(14) 0.0522(17) 0.0192(12) 0.0078(11) 0.0085(10) 0.0044(12)
N3 0.0291(14) 0.0358(14) 0.0233(12) -0.0017(10) 0.0091(10) 0.0052(11)
N7 0.0191(11) 0.0195(10) 0.0188(11) 0.0028(8) 0.0035(9) 0.0020(8)
N9 0.0244(12) 0.0193(11) 0.0192(11) 0.0000(9) 0.0055(9) 0.0044(9)
C2 0.0282(17) 0.051(2) 0.0224(14) -0.0018(13) 0.0077(12) 0.0013(14)
C4 0.0213(14) 0.0267(14) 0.0192(12) -0.0024(10) 0.0052(10) 0.0009(10)
C5 0.0179(13) 0.0291(14) 0.0166(12) 0.0032(10) 0.0031(10) 0.0007(10)
C6 0.0213(15) 0.0418(17) 0.0235(14) 0.0076(12) 0.0056(11) 0.0015(12)
C8 0.0187(13) 0.0170(12) 0.0181(12) -0.0016(9) 0.0013(10) 0.0007(9)
C10 0.045(2) 0.081(3) 0.0278(17) 0.0216(18) 0.0153(16) 0.004(2)
C11 0.056(2) 0.0378(18) 0.047(2) -0.0029(16) 0.0199(19) 0.0189(17)
C12 0.0335(17) 0.0259(15) 0.0368(17) 0.0060(13) 0.0080(13) 0.0108(13)
C13 0.0202(14) 0.0267(14) 0.0238(14) -0.0057(11) 0.0033(11) -0.0043(11)
C14 0.0316(17) 0.0320(16) 0.0348(17) -0.0115(13) 0.0011(13) 0.0016(13)
C15 0.037(2) 0.048(2) 0.046(2) -0.0266(17) 0.0102(16) -0.0066(16)
C16 0.0326(19) 0.070(3) 0.0267(16) -0.0225(17) 0.0107(14) -0.0111(17)
C17 0.041(2) 0.053(2) 0.0247(16) -0.0001(14) 0.0042(14) -0.0056(16)
C18 0.0291(16) 0.0336(16) 0.0232(14) -0.0006(11) 0.0073(12) 0.0019(12)
C19 0.0191(13) 0.0226(12) 0.0181(12) 0.0014(10) 0.0053(10) -0.0034(10)
C20 0.0219(14) 0.0268(14) 0.0249(14) -0.0028(11) 0.0007(11) -0.0041(11)
C21 0.0214(15) 0.0396(17) 0.0269(15) 0.0001(13) -0.0008(12) -0.0032(12)
C22 0.0206(15) 0.0363(16) 0.0336(16) 0.0026(13) 0.0071(12) 0.0021(12)
C23 0.0260(15) 0.0270(14) 0.0260(14) -0.0017(11) 0.0063(12) 0.0005(11)
C24 0.0204(14) 0.0271(14) 0.0222(13) -0.0011(11) 0.0023(11) -0.0029(11)
C25 0.0343(16) 0.0196(13) 0.0247(14) -0.0003(11) 0.0040(12) -0.0045(12)
C26 0.0324(18) 0.0289(16) 0.0407(18) -0.0033(13) 0.0096(14) -0.0065(13)
C27 0.049(2) 0.0327(18) 0.052(2) -0.0003(16) 0.0164(18) -0.0152(16)
C28 0.089(3) 0.0291(18) 0.048(2) 0.0067(16) 0.002(2) -0.022(2)
C29 0.083(3) 0.033(2) 0.080(3) 0.023(2) -0.031(3) -0.009(2)
C30 0.055(2) 0.0312(17) 0.056(2) 0.0132(16) -0.0183(19) -0.0114(16)
C31 0.0162(13) 0.0220(13) 0.0218(13) -0.0003(10) 0.0026(10) -0.0027(10)
C32 0.0240(15) 0.0256(14) 0.0343(16) 0.0042(12) 0.0067(12) 0.0029(12)
C33 0.0255(16) 0.0401(18) 0.0428(19) 0.0011(14) 0.0117(14) 0.0071(13)
C34 0.0226(16) 0.0444(18) 0.0302(16) 0.0043(13) 0.0063(12) -0.0052(13)
C35 0.0265(16) 0.0339(16) 0.0290(15) 0.0068(12) 0.0041(12) -0.0052(12)
C36 0.0213(14) 0.0232(13) 0.0271(14) 0.0035(11) 0.0042(11) -0.0015(11)
C37 0.0231(14) 0.0153(11) 0.0198(12) 0.0011(9) 0.0037(10) 0.0005(10)
C38 0.0243(14) 0.0227(13) 0.0278(14) 0.0007(11) 0.0052(11) -0.0019(11)
C39 0.0313(17) 0.0239(14) 0.0333(16) -0.0040(12) 0.0125(13) 0.0023(12)
C40 0.0374(18) 0.0234(14) 0.0291(15) -0.0043(12) 0.0059(13) -0.0009(12)
C41 0.0342(18) 0.0230(14) 0.0381(17) -0.0034(12) -0.0038(14) -0.0040(12)
C42 0.0250(15) 0.0202(13) 0.0302(15) -0.0019(11) -0.0001(12) 0.0003(10)
C43 0.0182(13) 0.0204(13) 0.0243(13) 0.0039(10) 0.0038(10) -0.0012(10)
C44 0.0340(17) 0.0252(14) 0.0232(14) 0.0012(11) -0.0015(12) -0.0034(12)
C45 0.049(2) 0.0203(13) 0.0336(17) 0.0034(12) -0.0020(15) 0.0026(13)
C46 0.043(2) 0.0272(15) 0.0370(17) 0.0146(13) -0.0050(15) -0.0007(13)
C47 0.0383(18) 0.0320(16) 0.0250(15) 0.0068(12) -0.0058(13) -0.0034(13)
C48 0.0293(16) 0.0229(13) 0.0238(14) 0.0021(11) 0.0010(12) -0.0033(11)
B1 0.083(4) 0.033(2) 0.061(3) -0.009(2) 0.025(3) -0.026(2)
F1 0.0894(18) 0.0321(11) 0.0595(14) -0.0119(10) 0.0196(13) -0.0250(11)
F2 0.156(10) 0.054(3) 0.057(3) 0.022(2) -0.005(4) -0.038(4)
F2A 0.103(9) 0.059(5) 0.083(6) 0.023(4) -0.004(6) 0.011(5)
F3 0.134(3) 0.0411(13) 0.0764(19) -0.0296(12) 0.0315(18) -0.0244(15)
F4 0.043(3) 0.104(5) 0.069(4) -0.015(3) 0.002(2) -0.012(2)
F4A 0.056(5) 0.079(7) 0.107(10) -0.008(7) 0.026(6) -0.022(5)
O11 0.084(5) 0.083(5) 0.070(4) -0.008(4) 0.005(4) -0.005(4)

loop_
_atom_type_symbol
_atom_type_description
_atom_type_scat_dispersion_real
_atom_type_scat_dispersion_imag
_atom_type_scat_source
C C 0.0033 0.0016 'International Tables Vol C Tables 4.2.6.8 and 6.1.1.4'
H H 0.0000 0.0000 'International Tables Vol C Tables 4.2.6.8 and 6.1.1.4'
B B 0.0013 0.0007 'International Tables Vol C Tables 4.2.6.8 and 6.1.1.4'
N N 0.0061 0.0033 'International Tables Vol C Tables 4.2.6.8 and 6.1.1.4'
O O 0.0106 0.0060 'International Tables Vol C Tables 4.2.6.8 and 6.1.1.4'
F F 0.0171 0.0103 'International Tables Vol C Tables 4.2.6.8 and 6.1.1.4'
P P 0.1023 0.0942 'International Tables Vol C Tables 4.2.6.8 and 6.1.1.4'
Cl Cl 0.1484 0.1585 'International Tables Vol C Tables 4.2.6.8 and 6.1.1.4'
Pt Pt -1.7033 8.3905 'International Tables Vol C Tables 4.2.6.8 and 6.1.1.4'

loop_
_geom_angle_atom_site_label_1
_geom_angle_atom_site_label_2
_geom_angle_atom_site_label_3
_geom_angle
C8 Pt1 P1 89.40(8)
C8 Pt1 P2 90.98(8)
P1 Pt1 P2 174.19(2)
C8 Pt1 Cl1 178.72(7)
P1 Pt1 Cl1 89.98(2)
P2 Pt1 Cl1 89.52(2)
C19 P1 C25 108.82(13)
C19 P1 C13 105.45(12)
C25 P1 C13 103.27(13)
C19 P1 Pt1 114.13(9)
C25 P1 Pt1 111.62(10)
C13 P1 Pt1 112.82(9)
C37 P2 C43 108.55(12)
C37 P2 C31 104.88(12)
C43 P2 C31 104.53(12)
C37 P2 Pt1 116.58(9)
C43 P2 Pt1 110.28(9)
C31 P2 Pt1 111.23(9)
C2 N1 C6 127.4(3)
C2 N1 C10 114.9(3)
C6 N1 C10 117.6(3)
C4 N3 C2 118.4(3)
C4 N3 C11 121.7(3)
C2 N3 C11 119.9(3)
C8 N7 C5 109.8(2)
C8 N7 C12 125.2(2)
C5 N7 C12 125.0(2)
C4 N9 C8 109.9(2)
O1 C2 N3 121.6(3)
O1 C2 N1 122.1(3)
N3 C2 N1 116.3(3)
N3 C4 C5 124.7(3)
N3 C4 N9 127.6(2)
C5 C4 N9 107.8(2)
C4 C5 N7 106.5(2)
C4 C5 C6 121.5(3)
N7 C5 C6 132.0(3)
O2 C6 N1 121.9(3)
O2 C6 C5 126.7(3)
N1 C6 C5 111.4(3)
N7 C8 N9 106.0(2)
N7 C8 Pt1 131.23(19)
N9 C8 Pt1 122.70(18)
C18 C13 C14 118.7(3)
C18 C13 P1 121.0(2)
C14 C13 P1 119.7(2)
C15 C14 C13 119.9(3)
C16 C15 C14 121.0(3)
C15 C16 C17 119.9(3)
C18 C17 C16 119.4(3)
C17 C18 C13 121.2(3)
C20 C19 C24 119.5(3)
C20 C19 P1 120.4(2)
C24 C19 P1 120.1(2)
C21 C20 C19 119.9(3)
C22 C21 C20 120.3(3)
C21 C22 C23 119.9(3)
C22 C23 C24 120.2(3)
C23 C24 C19 120.1(3)
C26 C25 C30 119.2(3)
C26 C25 P1 122.6(2)
C30 C25 P1 117.9(2)
C25 C26 C27 120.4(3)
C28 C27 C26 119.8(3)
C29 C28 C27 120.2(3)
C28 C29 C30 119.7(4)
C25 C30 C29 120.5(3)
C32 C31 C36 119.0(3)
C32 C31 P2 122.0(2)
C36 C31 P2 118.4(2)
C31 C32 C33 120.6(3)
C34 C33 C32 119.7(3)
C33 C34 C35 120.4(3)
C34 C35 C36 119.9(3)
C35 C36 C31 120.4(3)
C42 C37 C38 119.8(2)
C42 C37 P2 119.9(2)
C38 C37 P2 120.2(2)
C39 C38 C37 119.5(3)
C40 C39 C38 120.3(3)
C39 C40 C41 120.3(3)
C40 C41 C42 120.2(3)
C41 C42 C37 119.9(3)
C48 C43 C44 119.5(2)
C48 C43 P2 123.6(2)
C44 C43 P2 116.8(2)
C45 C44 C43 120.1(3)
C44 C45 C46 120.0(3)
C47 C46 C45 120.0(3)
C46 C47 C48 120.6(3)
C43 C48 C47 119.8(3)
F4A B1 F2 60.3(6)
F4A B1 F1 128.3(6)
F2 B1 F1 119.0(5)
F4A B1 F3 116.8(6)
F2 B1 F3 113.5(5)
F1 B1 F3 109.7(4)
F4A B1 F4 49.9(6)
F2 B1 F4 108.9(6)
F1 B1 F4 95.7(4)
F3 B1 F4 108.0(4)
F4A B1 F2A 100.7(7)
F2 B1 F2A 42.0(4)
F1 B1 F2A 85.7(5)
F3 B1 F2A 107.0(5)
F4 B1 F2A 142.1(5)
F2A F2 F4A 140.7(8)
F2A F2 B1 86.5(7)
F4A F2 B1 58.1(5)
F2 F2A B1 51.4(5)
F4A F4 B1 53.5(5)
F4 F4A B1 76.6(7)
F4 F4A F2 135.8(8)
B1 F4A F2 61.6(5)

loop_
_geom_bond_atom_site_label_1
_geom_bond_atom_site_label_2
_geom_bond_distance
Pt1 C8 1.967(3)
Pt1 P1 2.3234(7)
Pt1 P2 2.3246(7)
Pt1 Cl1 2.3489(7)
P1 C19 1.814(3)
P1 C25 1.823(3)
P1 C13 1.825(3)
P2 C37 1.812(3)
P2 C43 1.816(3)
P2 C31 1.818(3)
O1 C2 1.215(4)
O2 C6 1.223(4)
N1 C2 1.395(4)
N1 C6 1.411(4)
N1 C10 1.482(4)
N3 C4 1.353(3)
N3 C2 1.385(4)
N3 C11 1.467(4)
N7 C8 1.343(3)
N7 C5 1.401(3)
N7 C12 1.464(3)
N9 C4 1.363(3)
N9 C8 1.373(3)
C4 C5 1.356(4)
C5 C6 1.423(4)
C13 C18 1.393(4)
C13 C14 1.399(4)
C14 C15 1.385(5)
C15 C16 1.377(5)
C16 C17 1.390(5)
C17 C18 1.387(4)
C19 C20 1.396(4)
C19 C24 1.399(4)
C20 C21 1.392(4)
C21 C22 1.387(4)
C22 C23 1.387(4)
C23 C24 1.390(4)
C25 C26 1.381(4)
C25 C30 1.389(4)
C26 C27 1.388(4)
C27 C28 1.387(6)
C28 C29 1.374(6)
C29 C30 1.392(5)
C31 C32 1.386(4)
C31 C36 1.400(4)
C32 C33 1.393(4)
C33 C34 1.383(4)
C34 C35 1.384(4)
C35 C36 1.384(4)
C37 C42 1.395(4)
C37 C38 1.398(4)
C38 C39 1.393(4)
C39 C40 1.381(4)
C40 C41 1.383(4)
C41 C42 1.387(4)
C43 C48 1.385(4)
C43 C44 1.403(4)
C44 C45 1.386(4)
C45 C46 1.388(4)
C46 C47 1.378(4)
C47 C48 1.396(4)
B1 F4A 1.232(9)
B1 F2 1.277(6)
B1 F1 1.370(5)
B1 F3 1.371(5)
B1 F4 1.491(8)
B1 F2A 1.629(11)
F2 F2A 1.093(11)
F2 F4A 1.262(11)
F4 F4A 1.172(10)
